data_7704831
loop_
_publ_author_name
'Helmer, Joschua'
'Hepp, Alexander'
'Lips, Felicitas'

_publ_section_title
;
 An unsaturated amido-substituted six-vertex germanium cluster and its
 reactions with alkenes and alkynes.
;
_journal_issue 34
_journal_name_full 'Dalton transactions (Cambridge, England : 2003)'
_journal_page_first 11843
_journal_page_last 11850
_journal_paper_doi 10.1039/d0dt01984d
_journal_volume 49
_journal_year 2020
_chemical_formula_sum 'C34 H60 Ge2 N2 Si2'
_chemical_formula_weight 698.20
_space_group_crystal_system triclinic
_space_group_IT_number 2
_space_group_name_Hall '-P 1'
_space_group_name_H-M_alt 'P -1'
_atom_sites_solution_hydrogens geom
_audit_creation_method SHELXL-2014/7
_audit_update_record
;
2020-06-01 deposited with the CCDC.	2020-07-13 downloaded from the CCDC.
;
_cell_angle_alpha 69.7190(10)
_cell_angle_beta 85.8760(10)
_cell_angle_gamma 76.0670(10)
_cell_formula_units_Z 2
_cell_length_a 8.4166(4)
_cell_length_b 14.6198(6)
_cell_length_c 16.8627(7)
_cell_measurement_reflns_used 9758
_cell_measurement_temperature 100(2)
_cell_measurement_theta_max 27.16
_cell_measurement_theta_min 2.61
_cell_volume 1888.88(14)
_computing_cell_refinement 'Bruker SAINT'
_computing_data_collection 'Bruker APEX2'
_computing_data_reduction 'Bruker SAINT'
_computing_molecular_graphics 'Bruker SHELXTL'
_computing_publication_material 'Bruker SHELXTL'
_computing_structure_refinement 'SHELXL-2014/7 (Sheldrick, 2014)'
_computing_structure_solution 'SHELXS-97 (Sheldrick 2008)'
_diffrn_ambient_temperature 100(2)
_diffrn_measured_fraction_theta_full 0.982
_diffrn_measured_fraction_theta_max 0.982
_diffrn_measurement_device_type 'Bruker APEX-II CCD'
_diffrn_measurement_method '\f and \w scans'
_diffrn_radiation_type MoK\a
_diffrn_radiation_wavelength 0.71073
_diffrn_reflns_av_R_equivalents 0.0269
_diffrn_reflns_av_unetI/netI 0.0276
_diffrn_reflns_Laue_measured_fraction_full 0.982
_diffrn_reflns_Laue_measured_fraction_max 0.982
_diffrn_reflns_limit_h_max 10
_diffrn_reflns_limit_h_min -10
_diffrn_reflns_limit_k_max 18
_diffrn_reflns_limit_k_min -18
_diffrn_reflns_limit_l_max 21
_diffrn_reflns_limit_l_min -21
_diffrn_reflns_number 22954
_diffrn_reflns_point_group_measured_fraction_full 0.982
_diffrn_reflns_point_group_measured_fraction_max 0.982
_diffrn_reflns_theta_full 25.242
_diffrn_reflns_theta_max 27.161
_diffrn_reflns_theta_min 2.308
_exptl_absorpt_coefficient_mu 1.678
_exptl_absorpt_correction_T_max 0.7455
_exptl_absorpt_correction_T_min 0.5906
_exptl_absorpt_correction_type multi-scan
_exptl_absorpt_process_details SADABS
_exptl_crystal_colour colourless
_exptl_crystal_density_diffrn 1.228
_exptl_crystal_description block
_exptl_crystal_F_000 740
_exptl_crystal_size_max 0.315
_exptl_crystal_size_mid 0.295
_exptl_crystal_size_min 0.280
_refine_diff_density_max 0.360
_refine_diff_density_min -0.419
_refine_diff_density_rms 0.061
_refine_ls_extinction_method none
_refine_ls_goodness_of_fit_ref 1.048
_refine_ls_hydrogen_treatment constr
_refine_ls_matrix_type full
_refine_ls_number_parameters 369
_refine_ls_number_reflns 8234
_refine_ls_number_restraints 0
_refine_ls_restrained_S_all 1.048
_refine_ls_R_factor_all 0.0262
_refine_ls_R_factor_gt 0.0244
_refine_ls_shift/su_max 0.000
_refine_ls_shift/su_mean 0.000
_refine_ls_structure_factor_coef Fsqd
_refine_ls_weighting_details 'w=1/[\s^2^(Fo^2^)+(0.0214P)^2^+1.4207P] where P=(Fo^2^+2Fc^2^)/3'
_refine_ls_weighting_scheme calc
_refine_ls_wR_factor_gt 0.0613
_refine_ls_wR_factor_ref 0.0623
_reflns_Friedel_coverage 0.000
_reflns_number_gt 7756
_reflns_number_total 8234
_reflns_threshold_expression 'I > 2\s(I)'
_cod_data_source_file d0dt01984d2.cif
_cod_data_source_block shelx_CCDC1
_cod_depositor_comments 'Adding full bibliography for 7704828--7704832.cif.'
_cod_database_code 7704831
_shelx_shelxl_version_number 2014/7
_shelx_space_group_comment
;
The symmetry employed for this shelxl refinement is uniquely defined
by the following loop, which should always be used as a source of
symmetry information in preference to the above space-group names.
They are only intended as comments.
;

loop_
_space_group_symop_operation_xyz
'x, y, z'
'-x, -y, -z'

loop_
_atom_site_label
_atom_site_type_symbol
_atom_site_fract_x
_atom_site_fract_y
_atom_site_fract_z
_atom_site_U_iso_or_equiv
_atom_site_adp_type
_atom_site_occupancy
_atom_site_site_symmetry_order
_atom_site_calc_flag
_atom_site_refinement_flags_posn
_atom_site_refinement_flags_adp
_atom_site_refinement_flags_occupancy
_atom_site_disorder_assembly
_atom_site_disorder_group
Ge1 Ge 0.76137(2) 0.43469(2) 0.35832(2) 0.01348(5) Uani 1 1 d . . . . .
Ge2 Ge 0.60671(2) 0.60279(2) 0.27524(2) 0.01337(5) Uani 1 1 d . . . . .
Si1 Si 1.10291(5) 0.28504(3) 0.36616(3) 0.01763(9) Uani 1 1 d . . . . .
Si2 Si 0.33562(5) 0.72525(3) 0.13301(3) 0.01741(9) Uani 1 1 d . . . . .
N1 N 0.88979(15) 0.30875(9) 0.37105(8) 0.0146(2) Uani 1 1 d . . . . .
N2 N 0.52923(16) 0.70497(9) 0.17607(8) 0.0151(2) Uani 1 1 d . . . . .
C1 C 0.5364(2) 0.43794(12) 0.40420(10) 0.0212(3) Uani 1 1 d . . . . .
H1A H 0.4919 0.3847 0.3964 0.025 Uiso 1 1 calc R U . . .
H1B H 0.5351 0.4295 0.4651 0.025 Uiso 1 1 calc R U . . .
C2 C 0.43765(19) 0.54328(12) 0.35130(10) 0.0195(3) Uani 1 1 d . . . . .
H2A H 0.3897 0.5831 0.3878 0.023 Uiso 1 1 calc R U . . .
H2B H 0.3489 0.5387 0.3184 0.023 Uiso 1 1 calc R U . . .
C3 C 0.8467(2) 0.52394(12) 0.40305(11) 0.0232(3) Uani 1 1 d . . . . .
H3A H 0.8180 0.5124 0.4632 0.028 Uiso 1 1 calc R U . . .
H3B H 0.9670 0.5138 0.3972 0.028 Uiso 1 1 calc R U . . .
C4 C 0.7579(2) 0.62988(12) 0.34580(10) 0.0198(3) Uani 1 1 d . . . . .
H4A H 0.8367 0.6666 0.3101 0.024 Uiso 1 1 calc R U . . .
H4B H 0.6962 0.6694 0.3800 0.024 Uiso 1 1 calc R U . . .
C5 C 0.80377(17) 0.23079(11) 0.38284(10) 0.0141(3) Uani 1 1 d . . . . .
C6 C 0.77030(18) 0.17169(11) 0.46503(10) 0.0151(3) Uani 1 1 d . . . . .
C7 C 0.68897(19) 0.09563(12) 0.47475(11) 0.0193(3) Uani 1 1 d . . . . .
H7 H 0.6666 0.0549 0.5300 0.023 Uiso 1 1 calc R U . . .
C8 C 0.6406(2) 0.07859(12) 0.40568(12) 0.0228(3) Uani 1 1 d . . . . .
H8 H 0.5862 0.0262 0.4135 0.027 Uiso 1 1 calc R U . . .
C9 C 0.6714(2) 0.13789(13) 0.32519(11) 0.0214(3) Uani 1 1 d . . . . .
H9 H 0.6363 0.1265 0.2778 0.026 Uiso 1 1 calc R U . . .
C10 C 0.75320(18) 0.21432(12) 0.31205(10) 0.0170(3) Uani 1 1 d . . . . .
C11 C 0.8163(2) 0.18780(12) 0.54349(10) 0.0194(3) Uani 1 1 d . . . . .
H11 H 0.8621 0.2489 0.5252 0.023 Uiso 1 1 calc R U . . .
C12 C 0.6662(2) 0.20572(15) 0.59769(11) 0.0289(4) Uani 1 1 d . . . . .
H12A H 0.5805 0.2602 0.5628 0.043 Uiso 1 1 calc R U . . .
H12B H 0.6967 0.2240 0.6442 0.043 Uiso 1 1 calc R U . . .
H12C H 0.6254 0.1444 0.6208 0.043 Uiso 1 1 calc R U . . .
C13 C 0.9479(2) 0.09902(14) 0.59638(12) 0.0297(4) Uani 1 1 d . . . . .
H13A H 0.9025 0.0394 0.6190 0.045 Uiso 1 1 calc R U . . .
H13B H 0.9833 0.1148 0.6432 0.045 Uiso 1 1 calc R U . . .
H13C H 1.0418 0.0861 0.5607 0.045 Uiso 1 1 calc R U . . .
C14 C 0.7785(2) 0.28027(14) 0.22216(10) 0.0225(3) Uani 1 1 d . . . . .
H14 H 0.8633 0.3171 0.2240 0.027 Uiso 1 1 calc R U . . .
C15 C 0.6196(2) 0.35815(14) 0.18676(11) 0.0273(4) Uani 1 1 d . . . . .
H15A H 0.5322 0.3238 0.1882 0.041 Uiso 1 1 calc R U . . .
H15B H 0.6364 0.3989 0.1283 0.041 Uiso 1 1 calc R U . . .
H15C H 0.5887 0.4015 0.2212 0.041 Uiso 1 1 calc R U . . .
C16 C 0.8385(3) 0.22075(18) 0.16263(13) 0.0386(5) Uani 1 1 d . . . . .
H16A H 0.9395 0.1706 0.1857 0.058 Uiso 1 1 calc R U . . .
H16B H 0.8601 0.2665 0.1069 0.058 Uiso 1 1 calc R U . . .
H16C H 0.7545 0.1871 0.1571 0.058 Uiso 1 1 calc R U . . .
C17 C 1.1791(2) 0.16622(14) 0.34428(15) 0.0333(4) Uani 1 1 d . . . . .
H17A H 1.2988 0.1518 0.3413 0.050 Uiso 1 1 calc R U . . .
H17B H 1.1454 0.1115 0.3897 0.050 Uiso 1 1 calc R U . . .
H17C H 1.1333 0.1726 0.2903 0.050 Uiso 1 1 calc R U . . .
C18 C 1.1991(2) 0.27533(16) 0.46574(12) 0.0328(4) Uani 1 1 d . . . . .
H18A H 1.3184 0.2620 0.4599 0.049 Uiso 1 1 calc R U . . .
H18B H 1.1598 0.3384 0.4770 0.049 Uiso 1 1 calc R U . . .
H18C H 1.1697 0.2205 0.5128 0.049 Uiso 1 1 calc R U . . .
C19 C 1.1633(2) 0.39015(14) 0.27929(12) 0.0271(4) Uani 1 1 d . . . . .
H19A H 1.2829 0.3773 0.2762 0.041 Uiso 1 1 calc R U . . .
H19B H 1.1182 0.3955 0.2255 0.041 Uiso 1 1 calc R U . . .
H19C H 1.1205 0.4530 0.2905 0.041 Uiso 1 1 calc R U . . .
C20 C 0.64448(18) 0.76030(11) 0.12737(9) 0.0154(3) Uani 1 1 d . . . . .
C21 C 0.73609(19) 0.72962(13) 0.06379(10) 0.0202(3) Uani 1 1 d . . . . .
C22 C 0.8364(2) 0.78957(15) 0.01283(11) 0.0268(4) Uani 1 1 d . . . . .
H22 H 0.8982 0.7697 -0.0303 0.032 Uiso 1 1 calc R U . . .
C23 C 0.8476(2) 0.87701(14) 0.02368(11) 0.0275(4) Uani 1 1 d . . . . .
H23 H 0.9136 0.9180 -0.0129 0.033 Uiso 1 1 calc R U . . .
C24 C 0.7627(2) 0.90480(13) 0.08786(11) 0.0227(3) Uani 1 1 d . . . . .
H24 H 0.7740 0.9639 0.0963 0.027 Uiso 1 1 calc R U . . .
C25 C 0.66047(19) 0.84775(11) 0.14078(10) 0.0168(3) Uani 1 1 d . . . . .
C26 C 0.7304(2) 0.63282(15) 0.05050(12) 0.0270(4) Uani 1 1 d . . . . .
H26 H 0.6368 0.6081 0.0838 0.032 Uiso 1 1 calc R U . . .
C27 C 0.8857(2) 0.55276(14) 0.08384(12) 0.0277(4) Uani 1 1 d . . . . .
H27A H 0.9792 0.5738 0.0508 0.042 Uiso 1 1 calc R U . . .
H27B H 0.8752 0.4896 0.0789 0.042 Uiso 1 1 calc R U . . .
H27C H 0.9027 0.5432 0.1433 0.042 Uiso 1 1 calc R U . . .
C28 C 0.7013(4) 0.6470(2) -0.04190(16) 0.0596(8) Uani 1 1 d . . . . .
H28A H 0.6040 0.7010 -0.0639 0.089 Uiso 1 1 calc R U . . .
H28B H 0.6845 0.5847 -0.0458 0.089 Uiso 1 1 calc R U . . .
H28C H 0.7967 0.6645 -0.0753 0.089 Uiso 1 1 calc R U . . .
C29 C 0.5693(2) 0.88301(12) 0.20974(10) 0.0211(3) Uani 1 1 d . . . . .
H29 H 0.5184 0.8282 0.2472 0.025 Uiso 1 1 calc R U . . .
C30 C 0.4318(3) 0.97604(15) 0.17264(13) 0.0343(4) Uani 1 1 d . . . . .
H30A H 0.4784 1.0310 0.1354 0.051 Uiso 1 1 calc R U . . .
H30B H 0.3730 0.9959 0.2186 0.051 Uiso 1 1 calc R U . . .
H30C H 0.3557 0.9609 0.1402 0.051 Uiso 1 1 calc R U . . .
C31 C 0.6849(3) 0.90349(14) 0.26442(12) 0.0317(4) Uani 1 1 d . . . . .
H31A H 0.7748 0.8442 0.2860 0.048 Uiso 1 1 calc R U . . .
H31B H 0.6244 0.9185 0.3120 0.048 Uiso 1 1 calc R U . . .
H31C H 0.7295 0.9608 0.2303 0.048 Uiso 1 1 calc R U . . .
C32 C 0.3038(2) 0.61177(14) 0.11494(12) 0.0284(4) Uani 1 1 d . . . . .
H32A H 0.1942 0.6264 0.0909 0.043 Uiso 1 1 calc R U . . .
H32B H 0.3862 0.5933 0.0757 0.043 Uiso 1 1 calc R U . . .
H32C H 0.3143 0.5561 0.1688 0.043 Uiso 1 1 calc R U . . .
C33 C 0.1699(2) 0.76047(16) 0.20378(12) 0.0308(4) Uani 1 1 d . . . . .
H33A H 0.0631 0.7713 0.1781 0.046 Uiso 1 1 calc R U . . .
H33B H 0.1798 0.7064 0.2587 0.046 Uiso 1 1 calc R U . . .
H33C H 0.1796 0.8222 0.2118 0.046 Uiso 1 1 calc R U . . .
C34 C 0.3189(2) 0.82880(13) 0.02924(11) 0.0247(4) Uani 1 1 d . . . . .
H34A H 0.2113 0.8417 0.0037 0.037 Uiso 1 1 calc R U . . .
H34B H 0.3322 0.8895 0.0378 0.037 Uiso 1 1 calc R U . . .
H34C H 0.4046 0.8096 -0.0083 0.037 Uiso 1 1 calc R U . . .

loop_
_atom_site_aniso_label
_atom_site_aniso_U_11
_atom_site_aniso_U_22
_atom_site_aniso_U_33
_atom_site_aniso_U_23
_atom_site_aniso_U_13
_atom_site_aniso_U_12
Ge1 0.01540(8) 0.01173(8) 0.01328(8) -0.00363(6) -0.00264(6) -0.00316(6)
Ge2 0.01462(8) 0.01220(8) 0.01277(8) -0.00304(6) -0.00241(6) -0.00322(6)
Si1 0.0131(2) 0.0156(2) 0.0231(2) -0.00386(17) -0.00263(16) -0.00472(16)
Si2 0.0143(2) 0.0193(2) 0.0162(2) -0.00193(17) -0.00362(16) -0.00434(16)
N1 0.0136(6) 0.0116(6) 0.0183(6) -0.0040(5) -0.0023(5) -0.0033(5)
N2 0.0154(6) 0.0137(6) 0.0148(6) -0.0021(5) -0.0035(5) -0.0037(5)
C1 0.0211(8) 0.0179(8) 0.0198(8) -0.0017(6) 0.0035(6) -0.0037(6)
C2 0.0161(7) 0.0187(8) 0.0202(8) -0.0031(6) 0.0014(6) -0.0030(6)
C3 0.0296(9) 0.0169(8) 0.0241(8) -0.0069(7) -0.0129(7) -0.0036(7)
C4 0.0237(8) 0.0159(7) 0.0206(8) -0.0060(6) -0.0069(6) -0.0044(6)
C5 0.0104(7) 0.0127(7) 0.0195(7) -0.0060(6) 0.0007(5) -0.0025(5)
C6 0.0135(7) 0.0138(7) 0.0178(7) -0.0062(6) 0.0003(6) -0.0015(5)
C7 0.0170(7) 0.0154(7) 0.0244(8) -0.0050(6) 0.0032(6) -0.0051(6)
C8 0.0175(8) 0.0187(8) 0.0367(10) -0.0128(7) 0.0012(7) -0.0078(6)
C9 0.0174(8) 0.0261(8) 0.0282(9) -0.0174(7) -0.0008(6) -0.0060(6)
C10 0.0133(7) 0.0209(8) 0.0195(7) -0.0105(6) 0.0008(6) -0.0036(6)
C11 0.0242(8) 0.0170(7) 0.0170(7) -0.0041(6) -0.0011(6) -0.0065(6)
C12 0.0358(10) 0.0309(10) 0.0194(8) -0.0103(7) 0.0049(7) -0.0053(8)
C13 0.0317(10) 0.0251(9) 0.0301(9) -0.0057(8) -0.0111(8) -0.0043(7)
C14 0.0196(8) 0.0340(9) 0.0178(8) -0.0113(7) 0.0009(6) -0.0099(7)
C15 0.0264(9) 0.0334(10) 0.0217(8) -0.0071(7) -0.0046(7) -0.0084(7)
C16 0.0362(11) 0.0566(14) 0.0269(10) -0.0235(10) 0.0076(8) -0.0062(10)
C17 0.0166(8) 0.0272(9) 0.0578(13) -0.0190(9) -0.0011(8) -0.0011(7)
C18 0.0246(9) 0.0412(11) 0.0320(10) -0.0056(9) -0.0109(8) -0.0130(8)
C19 0.0194(8) 0.0277(9) 0.0308(9) -0.0022(7) 0.0008(7) -0.0111(7)
C20 0.0122(7) 0.0174(7) 0.0139(7) -0.0017(6) -0.0046(5) -0.0025(6)
C21 0.0149(7) 0.0271(8) 0.0185(7) -0.0095(7) -0.0040(6) -0.0007(6)
C22 0.0173(8) 0.0389(10) 0.0182(8) -0.0063(7) 0.0016(6) -0.0011(7)
C23 0.0171(8) 0.0306(9) 0.0235(8) 0.0052(7) -0.0001(6) -0.0062(7)
C24 0.0202(8) 0.0183(8) 0.0245(8) 0.0018(6) -0.0047(6) -0.0069(6)
C25 0.0178(7) 0.0145(7) 0.0148(7) -0.0005(6) -0.0045(6) -0.0033(6)
C26 0.0177(8) 0.0383(10) 0.0331(10) -0.0244(8) 0.0000(7) -0.0030(7)
C27 0.0271(9) 0.0282(9) 0.0302(9) -0.0142(8) -0.0013(7) -0.0037(7)
C28 0.0660(17) 0.0653(17) 0.0524(15) -0.0427(14) -0.0356(13) 0.0202(13)
C29 0.0277(9) 0.0160(7) 0.0198(8) -0.0058(6) -0.0002(6) -0.0056(6)
C30 0.0375(11) 0.0277(10) 0.0322(10) -0.0110(8) 0.0002(8) 0.0040(8)
C31 0.0468(12) 0.0235(9) 0.0300(10) -0.0115(8) -0.0067(8) -0.0121(8)
C32 0.0244(9) 0.0290(9) 0.0337(10) -0.0068(8) -0.0069(7) -0.0131(7)
C33 0.0181(8) 0.0413(11) 0.0242(9) -0.0055(8) -0.0020(7) 0.0014(7)
C34 0.0233(8) 0.0245(8) 0.0207(8) 0.0010(7) -0.0078(7) -0.0059(7)

loop_
_atom_type_symbol
_atom_type_description
_atom_type_scat_dispersion_real
_atom_type_scat_dispersion_imag
_atom_type_scat_source
C C 0.0033 0.0016 'International Tables Vol C Tables 4.2.6.8 and 6.1.1.4'
H H 0.0000 0.0000 'International Tables Vol C Tables 4.2.6.8 and 6.1.1.4'
N N 0.0061 0.0033 'International Tables Vol C Tables 4.2.6.8 and 6.1.1.4'
Si Si 0.0817 0.0704 'International Tables Vol C Tables 4.2.6.8 and 6.1.1.4'
Ge Ge 0.1547 1.8001 'International Tables Vol C Tables 4.2.6.8 and 6.1.1.4'

loop_
_geom_angle_atom_site_label_1
_geom_angle_atom_site_label_2
_geom_angle_atom_site_label_3
_geom_angle
_geom_angle_site_symmetry_1
_geom_angle_site_symmetry_3
_geom_angle_publ_flag
N1 Ge1 C1 115.42(6) . . ?
N1 Ge1 C3 118.44(6) . . ?
C1 Ge1 C3 104.59(8) . . ?
N1 Ge1 Ge2 153.84(4) . . ?
C1 Ge1 Ge2 76.79(5) . . ?
C3 Ge1 Ge2 77.09(5) . . ?
N2 Ge2 C4 116.70(6) . . ?
N2 Ge2 C2 115.93(6) . . ?
C4 Ge2 C2 107.81(7) . . ?
N2 Ge2 Ge1 154.15(4) . . ?
C4 Ge2 Ge1 76.55(5) . . ?
C2 Ge2 Ge1 76.87(5) . . ?
N1 Si1 C17 108.40(7) . . ?
N1 Si1 C18 112.59(8) . . ?
C17 Si1 C18 109.47(10) . . ?
N1 Si1 C19 109.04(7) . . ?
C17 Si1 C19 109.85(10) . . ?
C18 Si1 C19 107.47(9) . . ?
N2 Si2 C34 107.79(7) . . ?
N2 Si2 C33 111.28(8) . . ?
C34 Si2 C33 109.54(9) . . ?
N2 Si2 C32 112.17(7) . . ?
C34 Si2 C32 108.41(8) . . ?
C33 Si2 C32 107.60(9) . . ?
C5 N1 Si1 121.44(10) . . ?
C5 N1 Ge1 116.20(10) . . ?
Si1 N1 Ge1 122.34(7) . . ?
C20 N2 Si2 119.38(10) . . ?
C20 N2 Ge2 116.80(9) . . ?
Si2 N2 Ge2 123.22(7) . . ?
C2 C1 Ge1 103.50(10) . . ?
C1 C2 Ge2 102.83(10) . . ?
C4 C3 Ge1 102.43(10) . . ?
C3 C4 Ge2 103.66(10) . . ?
C6 C5 C10 120.24(14) . . ?
C6 C5 N1 119.82(13) . . ?
C10 C5 N1 119.94(13) . . ?
C7 C6 C5 118.67(14) . . ?
C7 C6 C11 118.51(14) . . ?
C5 C6 C11 122.81(14) . . ?
C8 C7 C6 121.30(15) . . ?
C7 C8 C9 119.74(15) . . ?
C8 C9 C10 121.21(15) . . ?
C9 C10 C5 118.82(15) . . ?
C9 C10 C14 119.25(14) . . ?
C5 C10 C14 121.88(14) . . ?
C6 C11 C12 111.13(14) . . ?
C6 C11 C13 111.54(14) . . ?
C12 C11 C13 109.86(14) . . ?
C10 C14 C16 113.14(16) . . ?
C10 C14 C15 110.19(14) . . ?
C16 C14 C15 109.68(15) . . ?
C25 C20 C21 120.04(14) . . ?
C25 C20 N2 119.86(14) . . ?
C21 C20 N2 120.04(14) . . ?
C22 C21 C20 118.67(16) . . ?
C22 C21 C26 119.45(16) . . ?
C20 C21 C26 121.87(15) . . ?
C23 C22 C21 121.42(16) . . ?
C22 C23 C24 119.73(16) . . ?
C23 C24 C25 121.32(16) . . ?
C24 C25 C20 118.73(15) . . ?
C24 C25 C29 118.68(15) . . ?
C20 C25 C29 122.59(14) . . ?
C27 C26 C21 111.03(14) . . ?
C27 C26 C28 109.86(16) . . ?
C21 C26 C28 112.94(18) . . ?
C25 C29 C30 111.26(14) . . ?
C25 C29 C31 111.74(15) . . ?
C30 C29 C31 110.27(15) . . ?

loop_
_geom_bond_atom_site_label_1
_geom_bond_atom_site_label_2
_geom_bond_distance
_geom_bond_site_symmetry_2
_geom_bond_publ_flag
Ge1 N1 1.8454(13) . ?
Ge1 C1 1.9893(16) . ?
Ge1 C3 1.9997(16) . ?
Ge1 Ge2 2.4560(2) . ?
Ge2 N2 1.8464(13) . ?
Ge2 C4 1.9946(16) . ?
Ge2 C2 1.9967(16) . ?
Si1 N1 1.7446(13) . ?
Si1 C17 1.8545(19) . ?
Si1 C18 1.8627(19) . ?
Si1 C19 1.8638(18) . ?
Si2 N2 1.7489(13) . ?
Si2 C34 1.8627(17) . ?
Si2 C33 1.8645(19) . ?
Si2 C32 1.8689(19) . ?
N1 C5 1.4431(18) . ?
N2 C20 1.4396(19) . ?
C1 C2 1.548(2) . ?
C3 C4 1.549(2) . ?
C5 C6 1.406(2) . ?
C5 C10 1.409(2) . ?
C6 C7 1.399(2) . ?
C6 C11 1.513(2) . ?
C7 C8 1.379(2) . ?
C8 C9 1.380(3) . ?
C9 C10 1.396(2) . ?
C10 C14 1.520(2) . ?
C11 C12 1.530(2) . ?
C11 C13 1.534(2) . ?
C14 C16 1.530(2) . ?
C14 C15 1.533(2) . ?
C20 C25 1.411(2) . ?
C20 C21 1.412(2) . ?
C21 C22 1.396(2) . ?
C21 C26 1.520(2) . ?
C22 C23 1.378(3) . ?
C23 C24 1.379(3) . ?
C24 C25 1.397(2) . ?
C25 C29 1.518(2) . ?
C26 C27 1.519(2) . ?
C26 C28 1.529(3) . ?
C29 C30 1.529(2) . ?
C29 C31 1.532(2) . ?

loop_
_geom_torsion_atom_site_label_1
_geom_torsion_atom_site_label_2
_geom_torsion_atom_site_label_3
_geom_torsion_atom_site_label_4
_geom_torsion
_geom_torsion_site_symmetry_1
_geom_torsion_site_symmetry_2
_geom_torsion_site_symmetry_3
_geom_torsion_site_symmetry_4
_geom_torsion_publ_flag
C17 Si1 N1 C5 17.65(15) . . . . ?
C18 Si1 N1 C5 -103.60(13) . . . . ?
C19 Si1 N1 C5 137.22(12) . . . . ?
C17 Si1 N1 Ge1 -160.46(10) . . . . ?
C18 Si1 N1 Ge1 78.29(11) . . . . ?
C19 Si1 N1 Ge1 -40.89(11) . . . . ?
C1 Ge1 N1 C5 22.06(13) . . . . ?
C3 Ge1 N1 C5 147.13(11) . . . . ?
Ge2 Ge1 N1 C5 -91.11(13) . . . . ?
C1 Ge1 N1 Si1 -159.74(8) . . . . ?
C3 Ge1 N1 Si1 -34.67(12) . . . . ?
Ge2 Ge1 N1 Si1 87.09(11) . . . . ?
C34 Si2 N2 C20 -4.44(14) . . . . ?
C33 Si2 N2 C20 -124.57(13) . . . . ?
C32 Si2 N2 C20 114.83(13) . . . . ?
C34 Si2 N2 Ge2 -175.31(9) . . . . ?
C33 Si2 N2 Ge2 64.56(11) . . . . ?
C32 Si2 N2 Ge2 -56.04(11) . . . . ?
C4 Ge2 N2 C20 40.99(13) . . . . ?
C2 Ge2 N2 C20 169.69(11) . . . . ?
Ge1 Ge2 N2 C20 -75.18(15) . . . . ?
C4 Ge2 N2 Si2 -147.92(9) . . . . ?
C2 Ge2 N2 Si2 -19.22(11) . . . . ?
Ge1 Ge2 N2 Si2 95.91(11) . . . . ?
Ge1 C1 C2 Ge2 -0.85(12) . . . . ?
Ge1 C3 C4 Ge2 4.92(12) . . . . ?
Si1 N1 C5 C6 89.83(16) . . . . ?
Ge1 N1 C5 C6 -91.95(14) . . . . ?
Si1 N1 C5 C10 -90.36(16) . . . . ?
Ge1 N1 C5 C10 87.86(15) . . . . ?
C10 C5 C6 C7 1.1(2) . . . . ?
N1 C5 C6 C7 -179.04(13) . . . . ?
C10 C5 C6 C11 -177.93(14) . . . . ?
N1 C5 C6 C11 1.9(2) . . . . ?
C5 C6 C7 C8 -0.5(2) . . . . ?
C11 C6 C7 C8 178.58(15) . . . . ?
C6 C7 C8 C9 -0.5(2) . . . . ?
C7 C8 C9 C10 1.0(3) . . . . ?
C8 C9 C10 C5 -0.3(2) . . . . ?
C8 C9 C10 C14 -177.65(15) . . . . ?
C6 C5 C10 C9 -0.7(2) . . . . ?
N1 C5 C10 C9 179.47(14) . . . . ?
C6 C5 C10 C14 176.51(14) . . . . ?
N1 C5 C10 C14 -3.3(2) . . . . ?
C7 C6 C11 C12 -55.67(19) . . . . ?
C5 C6 C11 C12 123.41(16) . . . . ?
C7 C6 C11 C13 67.30(19) . . . . ?
C5 C6 C11 C13 -113.62(17) . . . . ?
C9 C10 C14 C16 -45.5(2) . . . . ?
C5 C10 C14 C16 137.24(16) . . . . ?
C9 C10 C14 C15 77.65(19) . . . . ?
C5 C10 C14 C15 -99.57(17) . . . . ?
Si2 N2 C20 C25 96.96(15) . . . . ?
Ge2 N2 C20 C25 -91.59(15) . . . . ?
Si2 N2 C20 C21 -80.27(16) . . . . ?
Ge2 N2 C20 C21 91.18(15) . . . . ?
C25 C20 C21 C22 -2.6(2) . . . . ?
N2 C20 C21 C22 174.58(14) . . . . ?
C25 C20 C21 C26 176.35(14) . . . . ?
N2 C20 C21 C26 -6.4(2) . . . . ?
C20 C21 C22 C23 0.2(2) . . . . ?
C26 C21 C22 C23 -178.79(16) . . . . ?
C21 C22 C23 C24 2.2(3) . . . . ?
C22 C23 C24 C25 -2.2(3) . . . . ?
C23 C24 C25 C20 -0.2(2) . . . . ?
C23 C24 C25 C29 -179.46(15) . . . . ?
C21 C20 C25 C24 2.6(2) . . . . ?
N2 C20 C25 C24 -174.59(14) . . . . ?
C21 C20 C25 C29 -178.15(14) . . . . ?
N2 C20 C25 C29 4.6(2) . . . . ?
C22 C21 C26 C27 73.9(2) . . . . ?
C20 C21 C26 C27 -105.11(18) . . . . ?
C22 C21 C26 C28 -50.0(2) . . . . ?
C20 C21 C26 C28 130.98(19) . . . . ?
C24 C25 C29 C30 71.6(2) . . . . ?
C20 C25 C29 C30 -107.62(18) . . . . ?
C24 C25 C29 C31 -52.13(19) . . . . ?
C20 C25 C29 C31 128.65(16) . . . . ?
